data_4077371
loop_
_publ_author_name
'Evans, William J.'
'Fujimoto, Cy H.'
'Ziller, Joseph W.'

_publ_section_title
;
 Organolanthanide-Based Coordination and Insertion Reactivity of the Anion
 Formed by Deprotonation of \e-Caprolactam
;
_journal_issue 22
_journal_name_full Organometallics
_journal_page_first 4529
_journal_paper_doi 10.1021/om010403n
_journal_volume 20
_journal_year 2001
_chemical_formula_sum 'C61 H88 N2 O6 Y2'
_chemical_formula_weight 1123.15
_chemical_name_systematic
; 
 ? 
;
_space_group_IT_number 14
_symmetry_cell_setting monoclinic
_symmetry_space_group_name_Hall '-P 2ybc'
_symmetry_space_group_name_H-M 'P 1 21/c 1'
_atom_sites_solution_hydrogens geom
_atom_sites_solution_primary direct
_atom_sites_solution_secondary difmap
_audit_creation_method SHELXTL
_cell_angle_alpha 90.00
_cell_angle_beta 105.264(2)
_cell_angle_gamma 90.00
_cell_formula_units_Z 2
_cell_length_a 10.8178(14)
_cell_length_b 14.9661(19)
_cell_length_c 17.994(2)
_cell_measurement_temperature 163(2)
_cell_volume 2810.5(6)
_computing_cell_refinement 'Bruker SMART/SAINT'
_computing_data_collection 'Bruker SMART'
_computing_data_reduction 'Bruker SHELXTL'
_computing_molecular_graphics 'Bruker SHELXTL'
_computing_publication_material 'Bruker SHELXTL'
_computing_structure_refinement 'Bruker SHELXTL'
_computing_structure_solution 'Bruker SHELXTL'
_diffrn_ambient_temperature 163(2)
_diffrn_measured_fraction_theta_full 0.979
_diffrn_measured_fraction_theta_max 0.979
_diffrn_measurement_device_type 'CCD area detector'
_diffrn_measurement_method 'phi and omega scans'
_diffrn_radiation_monochromator graphite
_diffrn_radiation_source 'sealed tube'
_diffrn_radiation_type MoK\a
_diffrn_radiation_wavelength 0.71073
_diffrn_reflns_av_R_equivalents 0.1093
_diffrn_reflns_av_sigmaI/netI 0.1084
_diffrn_reflns_limit_h_max 14
_diffrn_reflns_limit_h_min -14
_diffrn_reflns_limit_k_max 19
_diffrn_reflns_limit_k_min -19
_diffrn_reflns_limit_l_max 23
_diffrn_reflns_limit_l_min -23
_diffrn_reflns_number 29057
_diffrn_reflns_theta_full 28.29
_diffrn_reflns_theta_max 28.29
_diffrn_reflns_theta_min 1.80
_diffrn_standards_decay_% '< 1.0'
_diffrn_standards_interval_count 'initial 50 frames recollected'
_diffrn_standards_number '50 frames'
_exptl_absorpt_coefficient_mu 2.106
_exptl_absorpt_correction_T_max 0.7570
_exptl_absorpt_correction_T_min 0.6430
_exptl_absorpt_correction_type numerical
_exptl_absorpt_process_details 'Bruker SADABS'
_exptl_crystal_colour colorless
_exptl_crystal_density_diffrn 1.327
_exptl_crystal_density_meas ?
_exptl_crystal_density_method 'not measured'
_exptl_crystal_description cube
_exptl_crystal_F_000 1188
_exptl_crystal_size_max 0.23
_exptl_crystal_size_mid 0.20
_exptl_crystal_size_min 0.14
_refine_diff_density_max 0.567
_refine_diff_density_min -0.692
_refine_diff_density_rms 0.105
_refine_ls_extinction_coef 0.0015(4)
_refine_ls_extinction_expression Fc^*^=kFc[1+0.001xFc^2^\l^3^/sin(2\q)]^-1/4^
_refine_ls_extinction_method SHELXTL
_refine_ls_goodness_of_fit_ref 1.009
_refine_ls_hydrogen_treatment constr
_refine_ls_matrix_type full
_refine_ls_number_parameters 330
_refine_ls_number_reflns 6838
_refine_ls_number_restraints 0
_refine_ls_restrained_S_all 1.009
_refine_ls_R_factor_all 0.1246
_refine_ls_R_factor_gt 0.0537
_refine_ls_shift/su_max 0.001
_refine_ls_shift/su_mean 0.000
_refine_ls_structure_factor_coef Fsqd
_refine_ls_weighting_details 'calc w=1/[\s^2^(Fo^2^)+(0.0620P)^2^+3.1615P] where P=(Fo^2^+2Fc^2^)/3'
_refine_ls_weighting_scheme calc
_refine_ls_wR_factor_gt 0.1206
_refine_ls_wR_factor_ref 0.1495
_reflns_number_gt 4016
_reflns_number_total 6838
_reflns_threshold_expression >2sigma(I)
_cod_data_source_file om010403n.cif
_cod_data_source_block chf44_(compound_3)
_cod_depositor_comments
;
The following automatic conversions were performed:

'_symmetry_cell_setting' value 'Monoclinic' changed to 'monoclinic'
according to /home/saulius/struct/CIF-dictionaries/cif_core.dic
dictionary named 'cif_core.dic' version 2.4.2 from 2011-04-26.

Automatic conversion script
Id: cif_fix_values 1715 2011-07-08 13:25:40Z adriana 

The following automatic conversions were performed:

'_exptl_crystal_density_meas' value 'none' was changed to '?' - the
value is perceived as not measured.

Automatic conversion script
Id: cif_fix_values 3008 2015-01-20 13:52:24Z robertas 
;
_cod_original_sg_symbol_H-M P2(1)/c
_cod_database_code 4077371

loop_
_symmetry_equiv_pos_as_xyz
'x, y, z'
'-x, y+1/2, -z+1/2'
'-x, -y, -z'
'x, -y-1/2, z-1/2'

loop_
_atom_site_label
_atom_site_type_symbol
_atom_site_fract_x
_atom_site_fract_y
_atom_site_fract_z
_atom_site_U_iso_or_equiv
_atom_site_adp_type
_atom_site_occupancy
_atom_site_symmetry_multiplicity
_atom_site_calc_flag
_atom_site_refinement_flags
Y1 Y 0.69633(4) 0.07697(3) 0.11791(2) 0.02283(14) Uani 1 1 d .
O1 O 0.5146(3) 0.08457(19) 0.01840(16) 0.0291(7) Uani 1 1 d .
O2 O 0.6821(3) 0.20934(19) 0.04498(17) 0.0292(7) Uani 1 1 d .
O3 O 0.3979(3) 0.06873(19) -0.10341(16) 0.0281(7) Uani 1 1 d .
N1 N 0.5282(3) 0.1930(2) -0.07016(19) 0.0268(8) Uani 1 1 d .
C1 C 0.5368(4) 0.1758(3) 0.1802(2) 0.0287(10) Uani 1 1 d .
C2 C 0.6603(4) 0.2110(3) 0.2136(3) 0.0315(10) Uani 1 1 d .
C3 C 0.7341(4) 0.1464(3) 0.2618(2) 0.0288(10) Uani 1 1 d .
C4 C 0.6585(4) 0.0686(3) 0.2578(2) 0.0278(9) Uani 1 1 d .
C5 C 0.5356(4) 0.0871(3) 0.2075(2) 0.0290(10) Uani 1 1 d .
C6 C 0.4248(5) 0.2265(3) 0.1318(3) 0.0396(12) Uani 1 1 d .
H6A H 0.3803 0.2574 0.1653 0.059 Uiso 1 1 calc R
H6B H 0.3656 0.1848 0.0982 0.059 Uiso 1 1 calc R
H6C H 0.4551 0.2704 0.1002 0.059 Uiso 1 1 calc R
C7 C 0.6996(5) 0.3068(3) 0.2051(3) 0.0447(13) Uani 1 1 d .
H7A H 0.6780 0.3438 0.2449 0.067 Uiso 1 1 calc R
H7B H 0.6541 0.3293 0.1541 0.067 Uiso 1 1 calc R
H7C H 0.7922 0.3095 0.2109 0.067 Uiso 1 1 calc R
C8 C 0.8590(4) 0.1671(4) 0.3200(3) 0.0403(12) Uani 1 1 d .
H8A H 0.8416 0.1919 0.3666 0.060 Uiso 1 1 calc R
H8B H 0.9073 0.2106 0.2982 0.060 Uiso 1 1 calc R
H8C H 0.9093 0.1121 0.3330 0.060 Uiso 1 1 calc R
C9 C 0.6968(5) -0.0157(3) 0.3040(3) 0.0392(12) Uani 1 1 d .
H9A H 0.6775 -0.0097 0.3540 0.059 Uiso 1 1 calc R
H9B H 0.7889 -0.0260 0.3120 0.059 Uiso 1 1 calc R
H9C H 0.6490 -0.0664 0.2759 0.059 Uiso 1 1 calc R
C10 C 0.4222(4) 0.0247(3) 0.1914(3) 0.0390(12) Uani 1 1 d .
H10A H 0.3719 0.0358 0.2285 0.058 Uiso 1 1 calc R
H10B H 0.4525 -0.0373 0.1963 0.058 Uiso 1 1 calc R
H10C H 0.3686 0.0349 0.1391 0.058 Uiso 1 1 calc R
C11 C 0.8784(4) 0.0689(3) 0.0428(2) 0.0310(10) Uani 1 1 d .
C12 C 0.9413(4) 0.1075(3) 0.1152(3) 0.0341(11) Uani 1 1 d .
C13 C 0.9546(4) 0.0395(3) 0.1716(2) 0.0332(11) Uani 1 1 d .
C14 C 0.8959(4) -0.0376(3) 0.1351(3) 0.0321(10) Uani 1 1 d .
C15 C 0.8513(4) -0.0207(3) 0.0555(3) 0.0330(11) Uani 1 1 d .
C16 C 0.8578(5) 0.1113(4) -0.0354(3) 0.0506(15) Uani 1 1 d .
H16A H 0.9340 0.1021 -0.0542 0.076 Uiso 1 1 calc R
H16B H 0.8426 0.1754 -0.0315 0.076 Uiso 1 1 calc R
H16C H 0.7834 0.0838 -0.0713 0.076 Uiso 1 1 calc R
C17 C 0.9963(5) 0.2002(4) 0.1284(4) 0.0563(16) Uani 1 1 d .
H17A H 1.0856 0.1993 0.1256 0.085 Uiso 1 1 calc R
H17B H 0.9928 0.2213 0.1793 0.085 Uiso 1 1 calc R
H17C H 0.9464 0.2405 0.0887 0.085 Uiso 1 1 calc R
C18 C 1.0446(5) 0.0409(5) 0.2519(3) 0.0570(16) Uani 1 1 d .
H18A H 1.1309 0.0238 0.2493 0.086 Uiso 1 1 calc R
H18B H 1.0143 -0.0014 0.2847 0.086 Uiso 1 1 calc R
H18C H 1.0469 0.1012 0.2735 0.086 Uiso 1 1 calc R
C19 C 0.8990(5) -0.1277(4) 0.1733(3) 0.0491(14) Uani 1 1 d .
H19A H 0.9790 -0.1585 0.1733 0.074 Uiso 1 1 calc R
H19B H 0.8260 -0.1636 0.1449 0.074 Uiso 1 1 calc R
H19C H 0.8941 -0.1196 0.2265 0.074 Uiso 1 1 calc R
C20 C 0.7981(5) -0.0892(4) -0.0050(3) 0.0496(14) Uani 1 1 d .
H20A H 0.8685 -0.1181 -0.0208 0.074 Uiso 1 1 calc R
H20B H 0.7405 -0.0602 -0.0497 0.074 Uiso 1 1 calc R
H20C H 0.7505 -0.1342 0.0157 0.074 Uiso 1 1 calc R
C21 C 0.4770(4) 0.1080(3) -0.0502(3) 0.0270(10) Uani 1 1 d .
C22 C 0.6210(4) 0.2393(3) -0.0188(3) 0.0277(10) Uani 1 1 d .
C23 C 0.6486(5) 0.3327(3) -0.0385(3) 0.0367(11) Uani 1 1 d .
H23A H 0.6679 0.3329 -0.0893 0.044 Uiso 1 1 calc R
H23B H 0.7257 0.3545 0.0002 0.044 Uiso 1 1 calc R
C24 C 0.5370(5) 0.3969(3) -0.0411(3) 0.0402(12) Uani 1 1 d .
H24A H 0.4970 0.3808 0.0006 0.048 Uiso 1 1 calc R
H24B H 0.5713 0.4583 -0.0309 0.048 Uiso 1 1 calc R
C25 C 0.4352(5) 0.3963(3) -0.1169(3) 0.0431(13) Uani 1 1 d .
H25A H 0.4740 0.4178 -0.1576 0.052 Uiso 1 1 calc R
H25B H 0.3674 0.4393 -0.1134 0.052 Uiso 1 1 calc R
C26 C 0.3727(5) 0.3062(3) -0.1416(3) 0.0426(13) Uani 1 1 d .
H26A H 0.3239 0.2882 -0.1046 0.051 Uiso 1 1 calc R
H26B H 0.3106 0.3132 -0.1926 0.051 Uiso 1 1 calc R
C27 C 0.4653(5) 0.2319(3) -0.1467(2) 0.0352(11) Uani 1 1 d .
H27A H 0.4184 0.1842 -0.1809 0.042 Uiso 1 1 calc R
H27B H 0.5318 0.2557 -0.1700 0.042 Uiso 1 1 calc R
C28 C 0.9789(8) 0.0565(6) 0.5441(4) 0.077(2) Uani 1 1 d .
C29 C 0.8777(13) 0.0008(10) 0.5534(8) 0.064(4) Uani 0.50 1 d P
C30 C 0.8486(8) -0.0822(8) 0.5176(6) 0.117(4) Uani 1 1 d .
C31 C 0.9128(18) -0.1097(13) 0.4744(9) 0.095(6) Uani 0.50 1 d P
C32 C 0.9547(14) -0.0290(10) 0.5054(9) 0.070(4) Uiso 0.50 1 d P

loop_
_atom_site_aniso_label
_atom_site_aniso_U_11
_atom_site_aniso_U_22
_atom_site_aniso_U_33
_atom_site_aniso_U_23
_atom_site_aniso_U_13
_atom_site_aniso_U_12
Y1 0.0208(2) 0.0272(2) 0.0212(2) -0.0017(2) 0.00678(14) 0.0025(2)
O1 0.0321(17) 0.0274(16) 0.0267(16) 0.0013(14) 0.0058(13) -0.0030(14)
O2 0.0253(16) 0.0317(17) 0.0313(17) 0.0008(14) 0.0086(13) -0.0017(14)
O3 0.0286(16) 0.0282(16) 0.0253(15) -0.0027(13) 0.0035(12) 0.0004(14)
N1 0.032(2) 0.0253(19) 0.0249(19) 0.0041(15) 0.0104(16) 0.0024(16)
C1 0.033(3) 0.033(2) 0.023(2) -0.0088(19) 0.0122(19) 0.005(2)
C2 0.034(3) 0.034(3) 0.031(2) -0.012(2) 0.015(2) -0.003(2)
C3 0.024(2) 0.038(3) 0.026(2) -0.007(2) 0.0102(18) 0.000(2)
C4 0.028(2) 0.036(3) 0.022(2) -0.005(2) 0.0098(17) -0.003(2)
C5 0.031(2) 0.033(3) 0.024(2) -0.008(2) 0.0099(18) 0.000(2)
C6 0.041(3) 0.037(3) 0.041(3) -0.012(2) 0.011(2) 0.005(2)
C7 0.058(4) 0.033(3) 0.049(3) -0.010(2) 0.025(3) -0.007(3)
C8 0.033(3) 0.049(3) 0.039(3) -0.016(2) 0.010(2) -0.010(2)
C9 0.048(3) 0.042(3) 0.030(3) 0.004(2) 0.015(2) 0.005(2)
C10 0.035(3) 0.047(3) 0.037(3) -0.014(2) 0.013(2) -0.008(2)
C11 0.020(2) 0.042(3) 0.034(2) 0.003(2) 0.0117(18) 0.008(2)
C12 0.022(2) 0.033(2) 0.051(3) -0.009(2) 0.015(2) -0.003(2)
C13 0.022(2) 0.050(3) 0.026(2) -0.004(2) 0.0039(19) 0.004(2)
C14 0.022(2) 0.036(3) 0.039(3) 0.003(2) 0.009(2) 0.010(2)
C15 0.020(2) 0.044(3) 0.035(3) -0.009(2) 0.0071(19) 0.007(2)
C16 0.043(3) 0.074(4) 0.044(3) 0.015(3) 0.027(3) 0.022(3)
C17 0.043(3) 0.049(3) 0.086(4) -0.013(3) 0.033(3) -0.011(3)
C18 0.030(3) 0.098(5) 0.038(3) -0.016(3) -0.001(2) 0.014(3)
C19 0.040(3) 0.051(3) 0.057(3) 0.013(3) 0.013(3) 0.013(3)
C20 0.031(3) 0.067(4) 0.049(3) -0.027(3) 0.008(2) 0.001(3)
C21 0.031(2) 0.023(2) 0.029(2) 0.0027(19) 0.012(2) 0.0070(19)
C22 0.023(2) 0.030(2) 0.035(2) 0.000(2) 0.018(2) 0.0069(19)
C23 0.038(3) 0.031(3) 0.043(3) 0.004(2) 0.015(2) -0.004(2)
C24 0.055(3) 0.028(3) 0.043(3) 0.004(2) 0.023(3) 0.005(2)
C25 0.051(3) 0.038(3) 0.046(3) 0.016(2) 0.023(3) 0.016(2)
C26 0.038(3) 0.043(3) 0.044(3) 0.020(2) 0.006(2) 0.011(2)
C27 0.048(3) 0.032(3) 0.026(2) 0.006(2) 0.011(2) 0.000(2)
C28 0.075(5) 0.103(6) 0.048(4) 0.019(4) 0.005(4) 0.051(5)
C29 0.055(8) 0.062(9) 0.063(8) 0.026(7) -0.006(7) 0.014(7)
C30 0.072(6) 0.155(10) 0.113(8) 0.076(8) 0.006(5) 0.021(7)
C31 0.097(13) 0.121(15) 0.065(10) 0.019(10) 0.017(9) 0.060(12)

loop_
_atom_type_symbol
_atom_type_description
_atom_type_scat_dispersion_real
_atom_type_scat_dispersion_imag
_atom_type_scat_source
C C 0.0033 0.0016 'International Tables Vol C Tables 4.2.6.8 and 6.1.1.4'
H H 0.0000 0.0000 'International Tables Vol C Tables 4.2.6.8 and 6.1.1.4'
N N 0.0061 0.0033 'International Tables Vol C Tables 4.2.6.8 and 6.1.1.4'
O O 0.0106 0.0060 'International Tables Vol C Tables 4.2.6.8 and 6.1.1.4'
Y Y -2.7962 3.5667 'International Tables Vol C Tables 4.2.6.8 and 6.1.1.4'

loop_
_geom_angle_atom_site_label_1
_geom_angle_atom_site_label_2
_geom_angle_atom_site_label_3
_geom_angle
_geom_angle_site_symmetry_1
_geom_angle_site_symmetry_3
O1 Y1 O2 66.79(10) . .
O1 Y1 O3 72.90(10) . 3_655
O2 Y1 O3 137.85(10) . 3_655
Cnt1 Y1 O1 102.3 . .
Cnt1 Y1 O2 97.8 . .
Cnt1 Y1 O3 102.3 . 3_655
Cnt2 Y1 O1 124.3 . .
Cnt2 Y1 O2 96.0 . .
Cnt2 Y1 O3 96.5 . 3_655
Cnt1 Y1 Cnt2 133.2 . .
O1 Y1 C4 115.40(12) . .
O2 Y1 C4 124.25(12) . .
O3 Y1 C4 83.85(12) 3_655 .
O1 Y1 C11 101.69(12) . .
O2 Y1 C11 72.84(12) . .
O3 Y1 C11 104.70(12) 3_655 .
C4 Y1 C11 142.74(13) . .
O1 Y1 C5 84.71(12) . .
O2 Y1 C5 109.32(12) . .
O3 Y1 C5 77.93(12) 3_655 .
C4 Y1 C5 31.03(13) . .
C11 Y1 C5 173.54(13) . .
O1 Y1 C15 101.69(12) . .
O2 Y1 C15 100.43(13) . .
O3 Y1 C15 75.72(12) 3_655 .
C4 Y1 C15 129.78(14) . .
C11 Y1 C15 30.41(14) . .
C5 Y1 C15 149.56(15) . .
O1 Y1 C12 128.48(13) . .
O2 Y1 C12 76.61(13) . .
O3 Y1 C12 122.96(12) 3_655 .
C4 Y1 C12 114.94(14) . .
C11 Y1 C12 30.73(14) . .
C5 Y1 C12 143.08(14) . .
C15 Y1 C12 50.25(14) . .
O1 Y1 C14 128.00(12) . .
O2 Y1 C14 121.89(12) . .
O3 Y1 C14 74.91(12) 3_655 .
C4 Y1 C14 100.29(14) . .
C11 Y1 C14 50.01(14) . .
C5 Y1 C14 126.37(14) . .
C15 Y1 C14 30.28(13) . .
C12 Y1 C14 49.73(14) . .
O1 Y1 C3 127.52(12) . .
O2 Y1 C3 100.38(12) . .
O3 Y1 C3 113.90(12) 3_655 .
C4 Y1 C3 30.46(13) . .
C11 Y1 C3 123.63(13) . .
C5 Y1 C3 50.31(13) . .
C15 Y1 C3 130.76(13) . .
C12 Y1 C3 92.91(14) . .
C14 Y1 C3 102.57(13) . .
O1 Y1 C1 77.79(12) . .
O2 Y1 C1 79.49(12) . .
O3 Y1 C1 103.98(12) 3_655 .
C4 Y1 C1 50.53(13) . .
C11 Y1 C1 149.74(14) . .
C5 Y1 C1 30.41(13) . .
C15 Y1 C1 179.47(14) . .
C12 Y1 C1 130.18(14) . .
C14 Y1 C1 150.13(13) . .
C3 Y1 C1 49.75(13) . .
O1 Y1 C2 102.74(12) . .
O2 Y1 C2 74.65(12) . .
O3 Y1 C2 127.54(12) 3_655 .
C4 Y1 C2 49.89(14) . .
C11 Y1 C2 126.73(14) . .
C5 Y1 C2 49.83(13) . .
C15 Y1 C2 150.52(14) . .
C12 Y1 C2 100.98(14) . .
C14 Y1 C2 129.26(14) . .
C3 Y1 C2 29.72(13) . .
C1 Y1 C2 29.98(13) . .
O1 Y1 C13 149.96(12) . .
O2 Y1 C13 106.06(13) . .
O3 Y1 C13 102.49(13) 3_655 .
C4 Y1 C13 93.04(13) . .
C11 Y1 C13 49.81(13) . .
C5 Y1 C13 124.06(13) . .
C15 Y1 C13 49.46(13) . .
C12 Y1 C13 30.04(14) . .
C14 Y1 C13 29.53(14) . .
C3 Y1 C13 81.95(13) . .
C1 Y1 C13 131.07(13) . .
C2 Y1 C13 103.12(14) . .
C21 O1 Y1 141.3(3) . .
C22 O2 Y1 139.0(3) . .
C21 O3 Y1 134.3(3) . 3_655
C22 N1 C21 122.2(4) . .
C22 N1 C27 120.4(4) . .
C21 N1 C27 117.2(4) . .
C2 C1 C5 107.2(4) . .
C2 C1 C6 126.0(4) . .
C5 C1 C6 126.6(4) . .
C2 C1 Y1 75.3(2) . .
C5 C1 Y1 72.5(2) . .
C6 C1 Y1 122.5(3) . .
C3 C2 C1 109.1(4) . .
C3 C2 C7 125.9(4) . .
C1 C2 C7 124.6(4) . .
C3 C2 Y1 74.4(2) . .
C1 C2 Y1 74.7(2) . .
C7 C2 Y1 122.7(3) . .
C2 C3 C4 108.0(4) . .
C2 C3 C8 123.4(4) . .
C4 C3 C8 127.2(4) . .
C2 C3 Y1 75.8(2) . .
C4 C3 Y1 72.4(2) . .
C8 C3 Y1 128.4(3) . .
C3 C4 C5 107.6(4) . .
C3 C4 C9 126.2(4) . .
C5 C4 C9 126.0(4) . .
C3 C4 Y1 77.2(2) . .
C5 C4 Y1 74.9(2) . .
C9 C4 Y1 118.2(3) . .
C1 C5 C4 108.1(4) . .
C1 C5 C10 126.5(4) . .
C4 C5 C10 125.2(4) . .
C1 C5 Y1 77.1(2) . .
C4 C5 Y1 74.1(2) . .
C10 C5 Y1 118.4(3) . .
C15 C11 C12 108.0(4) . .
C15 C11 C16 124.7(4) . .
C12 C11 C16 127.0(5) . .
C15 C11 Y1 75.4(2) . .
C12 C11 Y1 75.9(2) . .
C16 C11 Y1 120.5(3) . .
C13 C12 C11 107.4(4) . .
C13 C12 C17 126.0(5) . .
C11 C12 C17 126.4(5) . .
C13 C12 Y1 77.4(3) . .
C11 C12 Y1 73.3(2) . .
C17 C12 Y1 120.2(3) . .
C14 C13 C12 108.0(4) . .
C14 C13 C18 124.0(5) . .
C12 C13 C18 126.3(5) . .
C14 C13 Y1 73.1(2) . .
C12 C13 Y1 72.6(2) . .
C18 C13 Y1 131.9(3) . .
C13 C14 C15 108.7(4) . .
C13 C14 C19 124.9(4) . .
C15 C14 C19 125.7(4) . .
C13 C14 Y1 77.3(3) . .
C15 C14 Y1 73.8(2) . .
C19 C14 Y1 122.6(3) . .
C11 C15 C14 107.9(4) . .
C11 C15 C20 126.3(5) . .
C14 C15 C20 125.4(5) . .
C11 C15 Y1 74.2(2) . .
C14 C15 Y1 75.9(2) . .
C20 C15 Y1 121.0(3) . .
O1 C21 O3 127.4(4) . .
O1 C21 N1 116.1(4) . .
O3 C21 N1 116.4(4) . .
O2 C22 N1 124.0(4) . .
O2 C22 C23 117.7(4) . .
N1 C22 C23 118.3(4) . .
C22 C23 C24 112.9(4) . .
C25 C24 C23 113.8(4) . .
C24 C25 C26 115.6(4) . .
C27 C26 C25 114.7(4) . .
N1 C27 C26 112.4(4) . .
C32 C28 C29 117.4(11) 3_756 .
C32 C28 C32 58.1(11) 3_756 .
C29 C28 C32 59.4(9) . .
C32 C28 C31 56.1(9) 3_756 3_756
C29 C28 C31 173.2(11) . 3_756
C32 C28 C31 114.1(10) . 3_756
C30 C29 C28 123.7(12) . .
C30 C29 C32 62.5(10) . .
C28 C29 C32 61.2(9) . .
C31 C30 C29 119.2(15) . .
C31 C30 C32 59.7(12) . .
C29 C30 C32 59.6(10) . .
C30 C31 C32 68.2(12) . .
C30 C31 C28 123.5(17) . 3_756
C32 C31 C28 55.4(11) . 3_756
C28 C32 C31 68.6(12) 3_756 .
C28 C32 C32 64.6(12) 3_756 3_756
C31 C32 C32 133(2) . 3_756
C28 C32 C29 176.2(13) 3_756 .
C31 C32 C29 110.1(14) . .
C32 C32 C29 117(2) 3_756 .
C28 C32 C28 121.9(11) 3_756 .
C31 C32 C28 169.4(16) . .
C32 C32 C28 57.3(12) 3_756 .
C29 C32 C28 59.4(10) . .
C28 C32 C30 120.6(14) 3_756 .
C31 C32 C30 52.1(10) . .
C32 C32 C30 173(2) 3_756 .
C29 C32 C30 58.0(9) . .
C28 C32 C30 117.3(13) . .

loop_
_geom_bond_atom_site_label_1
_geom_bond_atom_site_label_2
_geom_bond_distance
_geom_bond_site_symmetry_2
Y1 O1 2.287(3) .
Y1 O2 2.359(3) .
Y1 O3 2.392(3) 3_655
Y1 C4 2.658(4) .
Y1 C11 2.668(4) .
Y1 C5 2.668(4) .
Y1 C15 2.683(4) .
Y1 C12 2.702(4) .
Y1 C14 2.710(4) .
Y1 C3 2.719(4) .
Y1 C1 2.729(4) .
Y1 C2 2.737(4) .
Y1 C13 2.763(4) .
Y1 Cnt1 2.420 .
Y1 Cnt2 2.425 .
O1 C21 1.244(5) .
O2 C22 1.247(5) .
O3 C21 1.250(5) .
O3 Y1 2.392(3) 3_655
N1 C22 1.362(5) .
N1 C21 1.470(5) .
N1 C27 1.485(5) .
C1 C2 1.414(6) .
C1 C5 1.417(6) .
C1 C6 1.499(6) .
C2 C3 1.400(6) .
C2 C7 1.516(6) .
C3 C4 1.414(6) .
C3 C8 1.508(6) .
C4 C5 1.425(6) .
C4 C9 1.508(6) .
C5 C10 1.508(6) .
C11 C15 1.403(7) .
C11 C12 1.423(6) .
C11 C16 1.505(6) .
C12 C13 1.418(7) .
C12 C17 1.504(7) .
C13 C14 1.396(7) .
C13 C18 1.514(6) .
C14 C15 1.409(6) .
C14 C19 1.510(7) .
C15 C20 1.497(6) .
C22 C23 1.492(6) .
C23 C24 1.534(7) .
C24 C25 1.511(7) .
C25 C26 1.521(7) .
C26 C27 1.516(7) .
C28 C32 1.348(17) 3_756
C28 C29 1.420(16) .
C28 C32 1.447(17) .
C28 C31 1.52(2) 3_756
C29 C30 1.397(16) .
C29 C32 1.42(2) .
C30 C31 1.242(17) .
C30 C32 1.461(16) .
C31 C32 1.36(2) .
C31 C28 1.52(2) 3_756
C32 C28 1.348(17) 3_756
C32 C32 1.36(3) 3_756
